data_4108574
loop_
_publ_author_name
'Andrew J. Young'
'M. Christina White'

_publ_section_title
;
 Catalytic Intermolecular Allylic C-H Alkylation
;
_journal_name_full 'Journal of the American Chemical Society'
_journal_page_first 14090
_journal_page_last 14091
_journal_paper_doi 10.1021/ja806867p
_journal_volume 130
_journal_year 2008
_chemical_absolute_configuration ad
_chemical_formula_moiety 'C20 H19 Br N2 O6'
_chemical_formula_sum 'C20 H19 Br N2 O6'
_chemical_formula_weight 463.28
_chemical_name_systematic
; 
? 
;
_space_group_IT_number 19
_symmetry_cell_setting orthorhombic
_symmetry_space_group_name_Hall 'P 2ac 2ab'
_symmetry_space_group_name_H-M 'P 21 21 21'
_atom_sites_solution_hydrogens geom
_atom_sites_solution_primary direct
_atom_sites_solution_secondary difmap
_audit_creation_method SHELXL-97
_audit_update_record
; 
2008-06-18   text and data added, srw 
;
_cell_angle_alpha 90.00
_cell_angle_beta 90.00
_cell_angle_gamma 90.00
_cell_formula_units_Z 4
_cell_length_a 6.0498(2)
_cell_length_b 18.4635(6)
_cell_length_c 18.5718(5)
_cell_measurement_reflns_used 6574
_cell_measurement_temperature 193(2)
_cell_measurement_theta_max 24.31
_cell_measurement_theta_min 2.19
_cell_volume 2074.48(11)
_computing_cell_refinement 'SAINT V7.23A (Bruker, 2005)'
_computing_data_collection 'APEX2 V2.0-1 (Bruker, 2004)'
_computing_data_reduction
; 
SAINT V7.23A, XPREP V2005/2, SADABS V2007/4 (Bruker, 2005 & 2007) 
;
_computing_molecular_graphics 'SHELXTL V6.12 (Bruker, 2005)'
_computing_publication_material 'XCIF V6.12 (Bruker, 2005)'
_computing_structure_refinement 'SHELXTL V6.12 (Bruker, 2005)'
_computing_structure_solution 'SHELXTL V6.12 (Bruker, 2005)'
_diffrn_ambient_temperature 193(2)
_diffrn_measured_fraction_theta_full 0.998
_diffrn_measured_fraction_theta_max 0.998
_diffrn_measurement_device 'Bruker Kappa/ApexII CCD'
_diffrn_measurement_method 'profile data from \f and \w scans'
_diffrn_radiation_monochromator graphite
_diffrn_radiation_source 'fine-focus sealed tube'
_diffrn_radiation_type MoK\a
_diffrn_radiation_wavelength 0.71073
_diffrn_radiation_wavelength_id ba67bas
_diffrn_reflns_av_R_equivalents 0.0478
_diffrn_reflns_av_sigmaI/netI 0.0382
_diffrn_reflns_limit_h_max 7
_diffrn_reflns_limit_h_min -7
_diffrn_reflns_limit_k_max 22
_diffrn_reflns_limit_k_min -22
_diffrn_reflns_limit_l_max 21
_diffrn_reflns_limit_l_min -22
_diffrn_reflns_number 25713
_diffrn_reflns_theta_full 25.45
_diffrn_reflns_theta_max 25.45
_diffrn_reflns_theta_min 1.56
_exptl_absorpt_coefficient_mu 2.020
_exptl_absorpt_correction_T_max 0.8933
_exptl_absorpt_correction_T_min 0.4228
_exptl_absorpt_correction_type integration
_exptl_absorpt_process_details 'SHELXTL/XPREP V2005/2 (Bruker, 2005)'
_exptl_crystal_colour colourless
_exptl_crystal_density_diffrn 1.483
_exptl_crystal_description columnar
_exptl_crystal_F_000 944
_exptl_crystal_id ba67bas
_exptl_crystal_preparation
; 
The data crystal was mounted using oil (Parantone-N, Exxon) to a 
0.3 mm cryo-loop (Hampton Research) with the (1 0 -5) scattering 
planes roughly normal to the spindle axis. 
;
_exptl_crystal_size_max 0.50
_exptl_crystal_size_mid 0.06
_exptl_crystal_size_min 0.06
_refine_diff_density_max 0.319
_refine_diff_density_min -0.508
_refine_diff_density_rms 0.045
_refine_ls_abs_structure_details 'Flack (1983),  1608 Friedels'
_refine_ls_abs_structure_Flack -0.003(7)
_refine_ls_extinction_method none
_refine_ls_goodness_of_fit_ref 1.018
_refine_ls_hydrogen_treatment refxyz
_refine_ls_matrix_type full
_refine_ls_number_parameters 319
_refine_ls_number_reflns 3844
_refine_ls_number_restraints 0
_refine_ls_restrained_S_all 1.018
_refine_ls_R_factor_all 0.0488
_refine_ls_R_factor_gt 0.0313
_refine_ls_shift/su_max 0.004
_refine_ls_shift/su_mean 0.000
_refine_ls_structure_factor_coef Fsqd
_refine_ls_weighting_details 'calc w=1/[\s^2^(Fo^2^)+(0.0315P)^2^+0.0236P] where P=(Fo^2^+2Fc^2^)/3'
_refine_ls_weighting_scheme calc
_refine_ls_wR_factor_gt 0.0583
_refine_ls_wR_factor_ref 0.0624
_reflns_number_gt 3067
_reflns_number_total 3844
_reflns_threshold_expression >2sigma(I)
_cod_data_source_file ja806867p_si_001.cif
_cod_data_source_block ba67bas
_cod_original_sg_symbol_Hall 'P 2ac 2ab '
_cod_original_sg_symbol_H-M 'P 21 21 21 '
_cod_database_code 4108574

loop_
_symmetry_equiv_pos_as_xyz
'x, y, z'
'-x+1/2, -y, z+1/2'
'-x, y+1/2, -z+1/2'
'x+1/2, -y+1/2, -z'

loop_
_atom_site_label
_atom_site_type_symbol
_atom_site_fract_x
_atom_site_fract_y
_atom_site_fract_z
_atom_site_U_iso_or_equiv
_atom_site_adp_type
_atom_site_occupancy
_atom_site_symmetry_multiplicity
_atom_site_calc_flag
C1 C -0.1453(5) 0.87918(17) 0.48111(15) 0.0425(8) Uani 1 1 d
H1 H -0.263(5) 0.8901(16) 0.5133(15) 0.051 Uiso 1 1 d
C2 C -0.1653(6) 0.89260(18) 0.40754(17) 0.0480(9) Uani 1 1 d
H2 H -0.288(6) 0.9140(16) 0.3917(17) 0.058 Uiso 1 1 d
C3 C 0.0019(6) 0.87277(13) 0.36259(13) 0.0398(7) Uani 1 1 d
C4 C 0.1899(6) 0.84138(17) 0.38786(16) 0.0423(8) Uani 1 1 d
H4 H 0.290(5) 0.8281(17) 0.3590(17) 0.051 Uiso 1 1 d
C5 C 0.2121(5) 0.82798(16) 0.46089(15) 0.0363(7) Uani 1 1 d
H5 H 0.335(5) 0.8059(15) 0.4756(15) 0.044 Uiso 1 1 d
C6 C 0.0436(5) 0.84640(13) 0.50881(13) 0.0322(6) Uani 1 1 d
C7 C 0.0586(5) 0.83383(15) 0.58711(13) 0.0315(6) Uani 1 1 d
H7 H -0.061(5) 0.8478(14) 0.6105(14) 0.038 Uiso 1 1 d
C8 C 0.2283(5) 0.80895(15) 0.62458(14) 0.0285(7) Uani 1 1 d
H8 H 0.358(4) 0.7927(14) 0.6024(14) 0.034 Uiso 1 1 d
C9 C 0.2190(5) 0.80231(15) 0.70497(14) 0.0272(6) Uani 1 1 d
H9A H 0.270(4) 0.7587(14) 0.7201(13) 0.033 Uiso 1 1 d
H9B H 0.064(4) 0.8067(12) 0.7210(13) 0.033 Uiso 1 1 d
C10 C 0.3446(4) 0.86172(12) 0.74634(12) 0.0223(6) Uani 1 1 d
C11 C 0.2599(4) 0.86779(13) 0.82540(12) 0.0231(6) Uani 1 1 d
H11A H 0.109(4) 0.8801(13) 0.8186(12) 0.028 Uiso 1 1 d
C12 C 0.2833(4) 0.79736(13) 0.86684(12) 0.0242(6) Uani 1 1 d
C13 C 0.1064(5) 0.74949(15) 0.86968(13) 0.0291(7) Uani 1 1 d
H13 H -0.023(5) 0.7603(13) 0.8484(14) 0.035 Uiso 1 1 d
C14 C 0.1247(6) 0.68374(15) 0.90500(15) 0.0377(8) Uani 1 1 d
H14 H 0.004(5) 0.6550(14) 0.9076(14) 0.045 Uiso 1 1 d
C15 C 0.3208(6) 0.66480(17) 0.93790(15) 0.0447(8) Uani 1 1 d
H15 H 0.331(5) 0.6240(17) 0.9644(16) 0.054 Uiso 1 1 d
C16 C 0.4962(6) 0.71199(16) 0.93689(14) 0.0410(8) Uani 1 1 d
H16 H 0.624(5) 0.7023(16) 0.9611(15) 0.049 Uiso 1 1 d
C17 C 0.4781(5) 0.77800(14) 0.90140(12) 0.0334(7) Uani 1 1 d
H17 H 0.612(5) 0.8101(14) 0.9001(14) 0.040 Uiso 1 1 d
C18 C 0.3262(5) 0.93160(14) 0.70226(13) 0.0276(6) Uani 1 1 d
C19 C 0.0595(7) 1.0169(2) 0.6632(2) 0.0525(9) Uani 1 1 d
H19A H -0.082(6) 1.019(2) 0.664(2) 0.079 Uiso 1 1 d
H19B H 0.107(6) 1.0064(18) 0.617(2) 0.079 Uiso 1 1 d
H19C H 0.126(6) 1.060(2) 0.6830(18) 0.079 Uiso 1 1 d
C20 C 0.3507(5) 0.93322(16) 0.86590(15) 0.0338(7) Uani 1 1 d
H20A H 0.497(5) 0.9315(13) 0.8842(14) 0.041 Uiso 1 1 d
H20B H 0.347(4) 0.9776(15) 0.8379(14) 0.041 Uiso 1 1 d
Br1 Br -0.03095(7) 0.890003(17) 0.261752(15) 0.06420(15) Uani 1 1 d
N1 N 0.5916(3) 0.84455(12) 0.74821(11) 0.0303(5) Uani 1 1 d
N2 N 0.2081(5) 0.94670(13) 0.93163(13) 0.0437(7) Uani 1 1 d
O1 O 0.1242(3) 0.95834(10) 0.71154(9) 0.0364(5) Uani 1 1 d
O2 O 0.4668(3) 0.95483(9) 0.66342(9) 0.0394(5) Uani 1 1 d
O3 O 0.7100(3) 0.88568(11) 0.78181(9) 0.0424(5) Uani 1 1 d
O4 O 0.6575(3) 0.79064(11) 0.71679(11) 0.0484(6) Uani 1 1 d
O5 O 0.2995(5) 0.94458(15) 0.98998(12) 0.0768(8) Uani 1 1 d
O6 O 0.0134(5) 0.95670(13) 0.92264(12) 0.0715(7) Uani 1 1 d

loop_
_atom_site_aniso_label
_atom_site_aniso_U_11
_atom_site_aniso_U_22
_atom_site_aniso_U_33
_atom_site_aniso_U_23
_atom_site_aniso_U_13
_atom_site_aniso_U_12
C1 0.0363(19) 0.049(2) 0.0418(17) 0.0034(16) -0.0097(14) 0.0047(16)
C2 0.052(2) 0.0401(18) 0.0523(19) 0.0088(17) -0.0283(18) -0.0029(18)
C3 0.060(2) 0.0304(15) 0.0293(13) 0.0042(11) -0.0128(16) -0.0138(17)
C4 0.055(2) 0.0399(19) 0.0323(17) -0.0005(14) -0.0017(15) -0.0052(17)
C5 0.0378(18) 0.0400(18) 0.0310(16) -0.0027(13) -0.0086(14) -0.0010(15)
C6 0.0369(17) 0.0273(14) 0.0324(14) 0.0000(11) -0.0049(14) -0.0074(14)
C7 0.0294(16) 0.0355(15) 0.0297(14) -0.0024(12) -0.0016(14) 0.0012(14)
C8 0.0296(17) 0.0318(16) 0.0242(14) -0.0036(12) 0.0007(13) -0.0020(14)
C9 0.0277(16) 0.0283(16) 0.0254(14) 0.0030(12) -0.0005(12) 0.0017(13)
C10 0.0180(13) 0.0278(13) 0.0211(15) 0.0018(12) 0.0003(10) 0.0015(10)
C11 0.0193(14) 0.0276(15) 0.0225(13) 0.0024(11) -0.0014(11) 0.0007(12)
C12 0.0302(16) 0.0252(15) 0.0173(12) -0.0015(11) 0.0013(12) 0.0010(13)
C13 0.0318(18) 0.0310(16) 0.0246(14) -0.0023(12) 0.0011(12) 0.0013(15)
C14 0.053(2) 0.0300(17) 0.0307(15) -0.0034(13) 0.0039(14) -0.0098(15)
C15 0.071(3) 0.0312(18) 0.0314(16) 0.0078(13) 0.0030(17) 0.0110(18)
C16 0.043(2) 0.0486(18) 0.0315(15) 0.0065(12) -0.0014(15) 0.0115(18)
C17 0.0343(18) 0.0423(16) 0.0235(12) 0.0037(11) -0.0017(14) 0.0031(16)
C18 0.0313(17) 0.0308(15) 0.0206(14) -0.0034(12) -0.0015(13) -0.0028(13)
C19 0.064(2) 0.0428(18) 0.0503(18) 0.0193(16) -0.013(2) 0.0098(19)
C20 0.0426(19) 0.0324(17) 0.0264(15) 0.0018(13) 0.0022(14) -0.0056(15)
Br1 0.1078(3) 0.05013(19) 0.03463(15) 0.01598(14) -0.02664(18) -0.0264(2)
N1 0.0223(13) 0.0426(14) 0.0261(14) 0.0052(11) 0.0027(10) -0.0009(11)
N2 0.072(2) 0.0288(14) 0.0300(15) 0.0003(11) 0.0078(14) -0.0018(14)
O1 0.0406(12) 0.0356(11) 0.0330(11) 0.0116(8) 0.0047(9) 0.0112(9)
O2 0.0418(12) 0.0446(11) 0.0319(10) 0.0081(8) 0.0055(10) -0.0102(11)
O3 0.0277(10) 0.0580(14) 0.0414(11) -0.0098(11) -0.0044(9) -0.0093(11)
O4 0.0296(12) 0.0535(14) 0.0620(14) -0.0161(11) 0.0056(10) 0.0118(10)
O5 0.108(2) 0.096(2) 0.0260(12) -0.0109(12) -0.0014(14) -0.0079(17)
O6 0.0639(19) 0.0924(18) 0.0582(14) -0.0124(12) 0.0161(14) 0.0240(17)

loop_
_atom_type_symbol
_atom_type_description
_atom_type_scat_dispersion_real
_atom_type_scat_dispersion_imag
_atom_type_scat_source
C C 0.0033 0.0016 'International Tables Vol C Tables 4.2.6.8 and 6.1.1.4'
H H 0.0000 0.0000 'International Tables Vol C Tables 4.2.6.8 and 6.1.1.4'
N N 0.0061 0.0033 'International Tables Vol C Tables 4.2.6.8 and 6.1.1.4'
O O 0.0106 0.0060 'International Tables Vol C Tables 4.2.6.8 and 6.1.1.4'
Br Br -0.2901 2.4595 'International Tables Vol C Tables 4.2.6.8 and 6.1.1.4'

loop_
_exptl_crystal_face_index_h
_exptl_crystal_face_index_k
_exptl_crystal_face_index_l
_exptl_crystal_face_perp_dist
-1.00 0.00 0.00 0.2800
1.00 0.00 0.00 0.2200
0.00 1.00 1.00 0.0400
0.00 -1.00 -1.00 0.0200
0.00 1.00 -1.00 0.0300
0.00 -1.00 1.00 0.0300

loop_
_geom_angle_atom_site_label_1
_geom_angle_atom_site_label_2
_geom_angle_atom_site_label_3
_geom_angle
C6 C1 C2 120.7(3)
C6 C1 H1 118.2(17)
C2 C1 H1 121.0(18)
C3 C2 C1 119.2(3)
C3 C2 H2 122(2)
C1 C2 H2 118(2)
C4 C3 C2 121.6(3)
C4 C3 Br1 119.8(2)
C2 C3 Br1 118.6(2)
C3 C4 C5 119.7(3)
C3 C4 H4 120(2)
C5 C4 H4 120(2)
C4 C5 C6 120.7(3)
C4 C5 H5 117.5(19)
C6 C5 H5 121.7(19)
C1 C6 C5 118.0(2)
C1 C6 C7 118.9(3)
C5 C6 C7 123.0(3)
C8 C7 C6 128.4(3)
C8 C7 H7 118.6(17)
C6 C7 H7 112.8(18)
C7 C8 C9 121.6(3)
C7 C8 H8 122.2(16)
C9 C8 H8 116.2(16)
C8 C9 C10 114.9(2)
C8 C9 H9A 111.6(16)
C10 C9 H9A 108.1(16)
C8 C9 H9B 109.2(14)
C10 C9 H9B 105.1(14)
H9A C9 H9B 108(2)
N1 C10 C18 104.95(19)
N1 C10 C9 110.3(2)
C18 C10 C9 107.30(19)
N1 C10 C11 108.37(19)
C18 C10 C11 114.75(19)
C9 C10 C11 111.0(2)
C12 C11 C20 113.3(2)
C12 C11 C10 112.7(2)
C20 C11 C10 113.8(2)
C12 C11 H11A 111.3(14)
C20 C11 H11A 102.8(14)
C10 C11 H11A 102.0(13)
C17 C12 C13 118.2(2)
C17 C12 C11 122.3(2)
C13 C12 C11 119.5(2)
C14 C13 C12 121.0(3)
C14 C13 H13 118.2(17)
C12 C13 H13 120.8(17)
C15 C14 C13 120.1(3)
C15 C14 H14 121.5(17)
C13 C14 H14 118.3(17)
C16 C15 C14 119.8(3)
C16 C15 H15 119(2)
C14 C15 H15 121(2)
C15 C16 C17 120.1(3)
C15 C16 H16 122(2)
C17 C16 H16 118(2)
C12 C17 C16 120.8(3)
C12 C17 H17 121.4(15)
C16 C17 H17 117.7(15)
O2 C18 O1 126.8(2)
O2 C18 C10 125.0(2)
O1 C18 C10 108.1(2)
O1 C19 H19A 107(3)
O1 C19 H19B 109(2)
H19A C19 H19B 109(3)
O1 C19 H19C 105(2)
H19A C19 H19C 112(3)
H19B C19 H19C 113(3)
N2 C20 C11 108.8(2)
N2 C20 H20A 104.4(16)
C11 C20 H20A 119.0(16)
N2 C20 H20B 106.2(15)
C11 C20 H20B 113.3(16)
H20A C20 H20B 104(2)
O3 N1 O4 124.2(2)
O3 N1 C10 117.3(2)
O4 N1 C10 118.5(2)
O6 N2 O5 124.9(3)
O6 N2 C20 118.1(3)
O5 N2 C20 117.0(3)
C18 O1 C19 116.2(2)

loop_
_geom_bond_atom_site_label_1
_geom_bond_atom_site_label_2
_geom_bond_distance
C1 C6 1.392(4)
C1 C2 1.394(4)
C1 H1 0.95(3)
C2 C3 1.362(4)
C2 H2 0.89(3)
C3 C4 1.360(4)
C3 Br1 1.910(2)
C4 C5 1.385(4)
C4 H4 0.85(3)
C5 C6 1.395(4)
C5 H5 0.89(3)
C6 C7 1.475(3)
C7 C8 1.322(4)
C7 H7 0.88(3)
C8 C9 1.499(4)
C8 H8 0.94(3)
C9 C10 1.540(4)
C9 H9A 0.91(3)
C9 H9B 0.99(3)
C10 N1 1.528(3)
C10 C18 1.532(3)
C10 C11 1.559(3)
C11 C12 1.518(3)
C11 C20 1.526(4)
C11 H11A 0.95(3)
C12 C17 1.388(4)
C12 C13 1.389(4)
C13 C14 1.384(4)
C13 H13 0.90(3)
C14 C15 1.380(4)
C14 H14 0.90(3)
C15 C16 1.373(5)
C15 H15 0.90(3)
C16 C17 1.390(4)
C16 H16 0.91(3)
C17 H17 1.00(3)
C18 O2 1.195(3)
C18 O1 1.330(3)
C19 O1 1.458(4)
C19 H19A 0.86(4)
C19 H19B 0.93(4)
C19 H19C 0.97(4)
C20 N2 1.515(4)
C20 H20A 0.95(3)
C20 H20B 0.97(3)
N1 O3 1.216(3)
N1 O4 1.221(3)
N2 O6 1.204(3)
N2 O5 1.217(3)

loop_
_geom_torsion_atom_site_label_1
_geom_torsion_atom_site_label_2
_geom_torsion_atom_site_label_3
_geom_torsion_atom_site_label_4
_geom_torsion
C6 C1 C2 C3 0.5(5)
C1 C2 C3 C4 -1.2(5)
C1 C2 C3 Br1 178.9(2)
C2 C3 C4 C5 1.0(4)
Br1 C3 C4 C5 -179.1(2)
C3 C4 C5 C6 0.0(5)
C2 C1 C6 C5 0.5(4)
C2 C1 C6 C7 179.4(3)
C4 C5 C6 C1 -0.7(4)
C4 C5 C6 C7 -179.6(3)
C1 C6 C7 C8 -174.3(3)
C5 C6 C7 C8 4.6(4)
C6 C7 C8 C9 177.4(2)
C7 C8 C9 C10 -103.3(3)
C8 C9 C10 N1 -80.4(3)
C8 C9 C10 C18 33.4(3)
C8 C9 C10 C11 159.5(2)
N1 C10 C11 C12 -62.7(3)
C18 C10 C11 C12 -179.6(2)
C9 C10 C11 C12 58.5(3)
N1 C10 C11 C20 68.0(3)
C18 C10 C11 C20 -48.9(3)
C9 C10 C11 C20 -170.8(2)
C20 C11 C12 C17 -45.9(3)
C10 C11 C12 C17 85.0(3)
C20 C11 C12 C13 135.3(3)
C10 C11 C12 C13 -93.8(3)
C17 C12 C13 C14 -1.0(4)
C11 C12 C13 C14 177.9(2)
C12 C13 C14 C15 -0.2(4)
C13 C14 C15 C16 1.4(4)
C14 C15 C16 C17 -1.5(4)
C13 C12 C17 C16 1.0(4)
C11 C12 C17 C16 -177.9(2)
C15 C16 C17 C12 0.3(4)
N1 C10 C18 O2 17.3(3)
C9 C10 C18 O2 -100.0(3)
C11 C10 C18 O2 136.2(3)
N1 C10 C18 O1 -166.5(2)
C9 C10 C18 O1 76.2(2)
C11 C10 C18 O1 -47.7(3)
C12 C11 C20 N2 -66.8(3)
C10 C11 C20 N2 162.8(2)
C18 C10 N1 O3 67.6(2)
C9 C10 N1 O3 -177.1(2)
C11 C10 N1 O3 -55.4(3)
C18 C10 N1 O4 -113.0(2)
C9 C10 N1 O4 2.2(3)
C11 C10 N1 O4 123.9(2)
C11 C20 N2 O6 -57.3(3)
C11 C20 N2 O5 120.7(3)
O2 C18 O1 C19 7.6(4)
C10 C18 O1 C19 -168.4(2)
